data_7052413
loop_
_publ_author_name
'Ooyama, Yousuke'
'Nakamura, Takato'
'Yoshida, Katsuhira'

_publ_section_title
;
 Heterocyclic quinol-type fluorophores. Synthesis of novel
 imidazoanthraquinol derivatives and their photophysical properties in
 benzene and in the crystalline state
;
_journal_issue 3
_journal_name_full 'New Journal of Chemistry'
_journal_page_first 447
_journal_paper_doi 10.1039/b410311d
_journal_volume 29
_journal_year 2005
_chemical_formula_sum 'C30 H33 N3 O2'
_chemical_formula_weight 467.61
_space_group_IT_number 14
_symmetry_cell_setting monoclinic
_symmetry_Int_Tables_number 14
_symmetry_space_group_name_Hall '-P 2yn'
_symmetry_space_group_name_H-M 'P 1 21/n 1'
_audit_creation_date 'Fri Oct 29 16:04:33 2004'
_audit_creation_method 'by teXsan'
_cell_angle_alpha 90
_cell_angle_beta 102.99(2)
_cell_angle_gamma 90
_cell_formula_units_Z 4
_cell_length_a 12.007(3)
_cell_length_b 13.152(4)
_cell_length_c 16.196(5)
_cell_measurement_reflns_used 3
_cell_measurement_temperature 296.2
_cell_measurement_theta_max 12.2
_cell_measurement_theta_min 11.5
_cell_volume 2492.2(13)
_computing_cell_refinement 'MSC/AFC Diffractometer Control'
_computing_data_collection 'MSC/AFC Diffractometer Control'
_computing_data_reduction 'teXsan Ver. 1.11'
_computing_publication_material 'teXsan Ver. 1.11'
_computing_structure_refinement 'teXsan Ver. 1.10'
_computing_structure_solution SIR92
_diffrn_measured_fraction_theta_full 1.000
_diffrn_measured_fraction_theta_max 1.000
_diffrn_measurement_device_type 'Rigaku AFC7S'
_diffrn_measurement_method \w-2\q
_diffrn_orient_matrix_UB_11 0.06679
_diffrn_orient_matrix_UB_12 0.04260
_diffrn_orient_matrix_UB_13 -0.00587
_diffrn_orient_matrix_UB_21 0.04882
_diffrn_orient_matrix_UB_22 -0.06231
_diffrn_orient_matrix_UB_23 0.00528
_diffrn_orient_matrix_UB_31 -0.02150
_diffrn_orient_matrix_UB_32 -0.00918
_diffrn_orient_matrix_UB_33 -0.06287
_diffrn_radiation_detector 'scintillation counter'
_diffrn_radiation_monochromator graphite
_diffrn_radiation_source 'Rigaku sealed tube'
_diffrn_radiation_type 'Mo K\a'
_diffrn_radiation_wavelength 0.7107
_diffrn_reflns_av_R_equivalents 0.095
_diffrn_reflns_limit_h_max 14
_diffrn_reflns_limit_h_min -13
_diffrn_reflns_limit_k_max 15
_diffrn_reflns_limit_k_min 0
_diffrn_reflns_limit_l_max 0
_diffrn_reflns_limit_l_min -19
_diffrn_reflns_number 4766
_diffrn_reflns_theta_full 25.00
_diffrn_reflns_theta_max 25.00
_diffrn_standards_decay_% 0.23
_diffrn_standards_interval_count 150
_diffrn_standards_number 3
_exptl_absorpt_coefficient_mu 0.079
_exptl_absorpt_correction_T_max 0.998
_exptl_absorpt_correction_T_min 0.929
_exptl_absorpt_correction_type psi-scan
_exptl_crystal_colour yellow
_exptl_crystal_density_diffrn 1.246
_exptl_crystal_density_method 'not measured'
_exptl_crystal_description prismatic
_exptl_crystal_F_000 1000.00
_exptl_crystal_size_max 0.200
_exptl_crystal_size_mid 0.200
_exptl_crystal_size_min 0.100
_refine_diff_density_max 0.43
_refine_diff_density_min -0.42
_refine_ls_extinction_coef 0.0036(8)
_refine_ls_extinction_method 'Zachariasen(1967) type 2 Gaussian isotropic'
_refine_ls_goodness_of_fit_ref 1.068
_refine_ls_hydrogen_treatment refall
_refine_ls_matrix_type full
_refine_ls_number_parameters 449
_refine_ls_number_reflns 4390
_refine_ls_R_factor_all 0.2316
_refine_ls_R_factor_gt 0.0763
_refine_ls_shift/su_max 0.0003
_refine_ls_structure_factor_coef Fsqd
_refine_ls_weighting_details 'w = 1/[\s^2^(Fo^2^) + (0.04000(Max(Fo^2^,0) + 2Fc^2^)/3)^2^]'
_refine_ls_weighting_scheme calc
_refine_ls_wR_factor_gt 0.1490
_refine_ls_wR_factor_ref 0.2316
_reflns_number_gt 1453
_reflns_number_total 4390
_reflns_threshold_expression >2sigma(I)
_cod_data_source_file b410311d.txt
_cod_data_source_block 7
_cod_depositor_comments
;
The following automatic conversions were performed:
'_refine_ls_matrix_type' value 'Full' changed to 'full' according to
'/home/saulius/struct/CIF-dictionaries/cif_core.dic' dictionary named
'cif_core.dic' version 2.4.1 from 2010-06-29.

Automatic conversion script
Id: cif_fix_enum 1527 2010-12-29 10:47:43Z saulius 
;
_cod_original_cell_volume 2492(1)
_cod_original_formula_sum ' C30 H33 N3 O2'
_cod_database_code 7052413

loop_
_symmetry_equiv_pos_as_xyz
x,y,z
1/2-x,1/2+y,1/2-z
-x,-y,-z
1/2+x,1/2-y,1/2+z

loop_
_atom_site_label
_atom_site_type_symbol
_atom_site_fract_x
_atom_site_fract_y
_atom_site_fract_z
_atom_site_U_iso_or_equiv
_atom_site_adp_type
_atom_site_occupancy
_atom_site_calc_flag
_atom_site_refinement_flags
_atom_site_disorder_assembly
_atom_site_disorder_group
O(1) O 1.2026(4) 0.6215(3) 0.9263(3) 0.042(1) Uani 1.00 d . . .
O(2) O 1.0823(5) 0.3839(4) 1.1628(3) 0.066(2) Uani 1.00 d . . .
N(1) N 0.9761(4) 0.2472(4) 1.0304(3) 0.035(2) Uani 1.00 d . . .
N(2) N 0.9674(4) 0.1897(4) 0.8981(3) 0.035(2) Uani 1.00 d . . .
N(3) N 0.6257(5) -0.1230(4) 1.0442(3) 0.048(2) Uani 1.00 d . . .
C(1) C 1.1194(5) 0.4327(5) 1.1095(4) 0.035(2) Uani 1.00 d . . .
C(2) C 1.1822(6) 0.5296(5) 1.1352(4) 0.037(2) Uani 1.00 d . . .
C(3) C 1.1917(7) 0.5672(6) 1.2176(5) 0.046(2) Uani 1.00 d . . .
C(4) C 1.2498(7) 0.6572(6) 1.2422(5) 0.050(3) Uani 1.00 d . . .
C(5) C 1.2961(6) 0.7120(6) 1.1842(5) 0.046(2) Uani 1.00 d . . .
C(6) C 1.2867(6) 0.6747(6) 1.1045(5) 0.040(2) Uani 1.00 d . . .
C(7) C 1.2306(6) 0.5845(5) 1.0780(4) 0.036(2) Uani 1.00 d . . .
C(8) C 1.2316(6) 0.5442(5) 0.9896(4) 0.037(2) Uani 1.00 d . . .
C(9) C 1.1563(5) 0.4500(5) 0.9641(4) 0.035(2) Uani 1.00 d . . .
C(10) C 1.1445(6) 0.4151(5) 0.8818(4) 0.040(2) Uani 1.00 d . . .
C(11) C 1.0873(6) 0.3285(6) 0.8526(4) 0.038(2) Uani 1.00 d . . .
C(12) C 1.0359(5) 0.2762(5) 0.9081(4) 0.034(2) Uani 1.00 d . . .
C(13) C 1.0421(5) 0.3096(5) 0.9914(4) 0.032(2) Uani 1.00 d . . .
C(14) C 1.1052(5) 0.3978(5) 1.0213(4) 0.032(2) Uani 1.00 d . . .
C(15) C 0.9324(5) 0.1756(5) 0.9737(4) 0.034(2) Uani 1.00 d . . .
C(16) C 0.8543(6) 0.0973(5) 0.9883(4) 0.036(2) Uani 1.00 d . . .
C(17) C 0.8476(6) -0.0008(5) 0.9544(5) 0.040(2) Uani 1.00 d . . .
C(18) C 0.7744(6) -0.0736(6) 0.9724(5) 0.043(2) Uani 1.00 d . . .
C(19) C 0.7004(6) -0.0512(5) 1.0258(4) 0.039(2) Uani 1.00 d . . .
C(20) C 0.7071(6) 0.0471(5) 1.0613(4) 0.036(2) Uani 1.00 d . . .
C(21) C 0.7817(6) 0.1180(5) 1.0425(4) 0.038(2) Uani 1.00 d . . .
C(22) C 0.6215(8) -0.2251(6) 1.0095(6) 0.053(2) Uani 1.00 d . . .
C(23) C 0.546(1) -0.2308(8) 0.9210(7) 0.080(3) Uani 1.00 d . . .
C(24) C 0.5517(7) -0.1028(7) 1.1037(6) 0.060(3) Uani 1.00 d . . .
C(25) C 0.613(1) -0.1159(9) 1.1942(7) 0.084(4) Uani 1.00 d . . .
C(26) C 1.3574(6) 0.5164(6) 0.9905(5) 0.043(2) Uani 1.00 d . . .
C(27) C 0.9384(6) 0.1327(6) 0.8183(5) 0.039(2) Uani 1.00 d . . .
C(28) C 1.0311(6) 0.0570(6) 0.8114(5) 0.042(2) Uani 1.00 d . . .
C(29) C 1.0067(7) 0.0027(6) 0.7263(5) 0.050(2) Uani 1.00 d . . .
C(30) C 1.0804(8) -0.0912(7) 0.7272(6) 0.062(3) Uani 1.00 d . . .
H(1) H 1.13(1) 0.67(1) 0.938(9) 0.272(2) Uiso 1.00 calc . . .
H(2) H 1.159(5) 0.528(4) 1.252(4) 0.039(8) Uiso 1.00 calc . . .
H(3) H 1.264(5) 0.679(5) 1.294(4) 0.039(8) Uiso 1.00 calc . . .
H(4) H 1.344(5) 0.774(5) 1.206(4) 0.067(7) Uiso 1.00 calc . . .
H(5) H 1.323(5) 0.717(5) 1.066(4) 0.048(8) Uiso 1.00 calc . . .
H(6) H 1.176(5) 0.457(4) 0.839(4) 0.044(8) Uiso 1.00 calc . . .
H(7) H 1.082(5) 0.303(4) 0.790(4) 0.046(8) Uiso 1.00 calc . . .
H(8) H 0.900(4) -0.022(4) 0.917(3) 0.035(9) Uiso 1.00 calc . . .
H(9) H 0.779(5) -0.145(5) 0.949(3) 0.040(8) Uiso 1.00 calc . . .
H(10) H 0.667(5) 0.062(5) 1.101(4) 0.056(7) Uiso 1.00 calc . . .
H(11) H 0.780(4) 0.186(4) 1.071(3) 0.024(9) Uiso 1.00 calc . . .
H(12) H 0.596(6) -0.277(6) 1.043(4) 0.077(6) Uiso 1.00 calc . . .
H(13) H 0.709(6) -0.248(6) 1.011(4) 0.080(6) Uiso 1.00 calc . . .
H(14) H 0.459(8) -0.218(8) 0.924(6) 0.137(4) Uiso 1.00 calc . . .
H(15) H 0.564(10) -0.183(8) 0.887(7) 0.149(3) Uiso 1.00 calc . . .
H(16) H 0.557(7) -0.286(6) 0.890(5) 0.082(6) Uiso 1.00 calc . . .
H(17) H 0.483(5) -0.159(5) 1.093(4) 0.061(7) Uiso 1.00 calc . . .
H(18) H 0.512(7) -0.024(6) 1.098(5) 0.105(5) Uiso 1.00 calc . . .
H(19) H 0.687(6) -0.054(6) 1.206(4) 0.076(7) Uiso 1.00 calc . . .
H(20) H 0.559(9) -0.103(8) 1.222(6) 0.136(4) Uiso 1.00 calc . . .
H(21) H 0.645(6) -0.193(6) 1.211(5) 0.091(5) Uiso 1.00 calc . . .
H(22) H 1.401(7) 0.591(7) 1.001(5) 0.135(4) Uiso 1.00 calc . . .
H(23) H 1.358(5) 0.481(4) 0.934(4) 0.033(9) Uiso 1.00 calc . . .
H(24) H 1.393(6) 0.453(6) 1.032(5) 0.095(6) Uiso 1.00 calc . . .
H(25) H 0.933(5) 0.185(5) 0.767(4) 0.054(8) Uiso 1.00 calc . . .
H(26) H 0.860(5) 0.099(4) 0.814(3) 0.032(9) Uiso 1.00 calc . . .
H(27) H 1.040(5) 0.002(5) 0.856(4) 0.052(8) Uiso 1.00 calc . . .
H(28) H 1.108(6) 0.092(5) 0.824(4) 0.057(7) Uiso 1.00 calc . . .
H(29) H 0.930(6) -0.027(6) 0.716(5) 0.083(6) Uiso 1.00 calc . . .
H(30) H 1.025(5) 0.055(5) 0.687(4) 0.054(7) Uiso 1.00 calc . . .
H(31) H 1.165(8) -0.075(7) 0.741(6) 0.130(4) Uiso 1.00 calc . . .
H(32) H 1.092(6) -0.123(6) 0.677(5) 0.086(6) Uiso 1.00 calc . . .
H(33) H 1.074(6) -0.145(5) 0.778(4) 0.079(6) Uiso 1.00 calc . . .

loop_
_atom_site_aniso_label
_atom_site_aniso_U_11
_atom_site_aniso_U_22
_atom_site_aniso_U_33
_atom_site_aniso_U_12
_atom_site_aniso_U_13
_atom_site_aniso_U_23
O(1) 0.054(3) 0.032(3) 0.040(3) -0.001(2) 0.014(2) 0.004(2)
O(2) 0.101(4) 0.065(4) 0.039(3) -0.034(3) 0.030(3) 0.005(3)
N(1) 0.035(3) 0.035(3) 0.040(3) -0.001(3) 0.017(3) 0.002(2)
N(2) 0.033(3) 0.036(3) 0.039(3) -0.001(2) 0.012(3) -0.002(2)
N(3) 0.064(4) 0.034(3) 0.051(4) -0.018(3) 0.026(3) -0.007(3)
C(1) 0.026(4) 0.043(4) 0.035(3) -0.001(3) 0.003(3) -0.006(3)
C(2) 0.037(4) 0.035(4) 0.038(3) 0.001(3) 0.007(3) 0.000(3)
C(3) 0.058(5) 0.041(4) 0.039(4) 0.002(4) 0.013(4) 0.000(3)
C(4) 0.072(6) 0.043(5) 0.035(4) -0.001(4) 0.010(4) -0.009(3)
C(5) 0.049(5) 0.042(5) 0.046(4) 0.006(4) 0.006(4) -0.002(3)
C(6) 0.040(4) 0.034(4) 0.045(4) 0.000(3) 0.006(4) 0.004(3)
C(7) 0.034(4) 0.032(4) 0.042(4) 0.007(3) 0.008(3) 0.001(3)
C(8) 0.040(3) 0.029(4) 0.044(4) -0.003(3) 0.014(4) 0.004(2)
C(9) 0.034(4) 0.034(4) 0.039(3) -0.002(3) 0.013(3) 0.002(3)
C(10) 0.045(5) 0.042(4) 0.038(4) -0.006(3) 0.017(4) 0.005(3)
C(11) 0.043(4) 0.049(4) 0.023(4) -0.006(3) 0.008(3) -0.006(3)
C(12) 0.035(4) 0.033(4) 0.038(3) 0.004(3) 0.016(3) -0.002(3)
C(13) 0.033(4) 0.031(4) 0.036(3) 0.003(3) 0.014(3) -0.001(3)
C(14) 0.033(4) 0.029(4) 0.035(3) 0.004(3) 0.007(3) 0.003(2)
C(15) 0.027(4) 0.036(4) 0.041(3) 0.006(3) 0.010(3) 0.002(3)
C(16) 0.034(4) 0.037(3) 0.035(4) -0.004(3) 0.004(3) 0.002(3)
C(17) 0.042(4) 0.040(3) 0.040(4) -0.001(3) 0.018(4) -0.005(3)
C(18) 0.050(5) 0.037(4) 0.049(5) -0.004(3) 0.024(3) -0.005(4)
C(19) 0.045(4) 0.035(3) 0.038(4) 0.000(3) 0.010(3) 0.001(3)
C(20) 0.038(4) 0.040(4) 0.034(4) -0.005(3) 0.016(3) -0.006(3)
C(21) 0.041(4) 0.031(4) 0.046(4) 0.000(3) 0.017(3) -0.004(4)
C(22) 0.068(6) 0.028(3) 0.066(5) -0.011(4) 0.023(4) 0.001(4)
C(23) 0.102(8) 0.061(7) 0.070(6) -0.001(7) 0.004(5) -0.036(6)
C(24) 0.054(6) 0.064(6) 0.070(4) -0.020(5) 0.034(4) -0.014(5)
C(25) 0.114(10) 0.074(7) 0.068(5) -0.044(7) 0.025(6) 0.001(6)
C(26) 0.038(4) 0.045(5) 0.047(5) 0.000(4) 0.008(4) -0.016(4)
C(27) 0.034(4) 0.044(4) 0.039(4) -0.004(3) 0.006(4) -0.010(3)
C(28) 0.037(4) 0.049(5) 0.038(4) 0.004(3) 0.004(4) -0.004(3)
C(29) 0.061(6) 0.044(5) 0.044(4) -0.003(4) 0.008(5) -0.011(3)
C(30) 0.079(6) 0.050(6) 0.063(6) 0.013(4) 0.028(6) -0.018(4)

loop_
_atom_type_symbol
_atom_type_description
_atom_type_scat_dispersion_real
_atom_type_scat_dispersion_imag
_atom_type_scat_source
C C 0.0033 0.0002 'International Tables Vol C Tables 4.2.6.8 and 6.1.1.1'
H H 0.0000 0.0000 'International Tables Vol C Table 6.1.1.2'
N N 0.0061 0.0033 'International Tables Vol C Tables 4.2.6.8 and 6.1.1.1'
O O 0.0106 0.0060 'International Tables Vol C Tables 4.2.6.8 and 6.1.1.1'

loop_
_geom_angle_atom_site_label_1
_geom_angle_atom_site_label_2
_geom_angle_atom_site_label_3
_geom_angle
_geom_angle_site_symmetry_1
_geom_angle_site_symmetry_2
_geom_angle_site_symmetry_3
_geom_angle_publ_flag
C(13) N(1) C(15) 106.2(5) 1_555 1_555 1_555 yes
C(12) N(2) C(15) 107.0(5) 1_555 1_555 1_555 yes
C(12) N(2) C(27) 122.4(6) 1_555 1_555 1_555 yes
C(15) N(2) C(27) 130.4(6) 1_555 1_555 1_555 yes
C(19) N(3) C(22) 121.1(6) 1_555 1_555 1_555 yes
C(19) N(3) C(24) 122.2(6) 1_555 1_555 1_555 yes
C(22) N(3) C(24) 116.5(6) 1_555 1_555 1_555 yes
O(2) C(1) C(2) 119.2(6) 1_555 1_555 1_555 yes
O(2) C(1) C(14) 122.2(7) 1_555 1_555 1_555 yes
C(2) C(1) C(14) 118.6(6) 1_555 1_555 1_555 yes
C(1) C(2) C(3) 119.6(6) 1_555 1_555 1_555 yes
C(1) C(2) C(7) 121.0(7) 1_555 1_555 1_555 yes
C(3) C(2) C(7) 119.4(7) 1_555 1_555 1_555 yes
C(2) C(3) C(4) 120.2(7) 1_555 1_555 1_555 yes
C(3) C(4) C(5) 119.9(8) 1_555 1_555 1_555 yes
C(4) C(5) C(6) 119.5(7) 1_555 1_555 1_555 yes
C(5) C(6) C(7) 122.2(7) 1_555 1_555 1_555 yes
C(2) C(7) C(6) 118.9(7) 1_555 1_555 1_555 yes
C(2) C(7) C(8) 122.2(6) 1_555 1_555 1_555 yes
C(6) C(7) C(8) 118.8(6) 1_555 1_555 1_555 yes
O(1) C(8) C(7) 111.9(5) 1_555 1_555 1_555 yes
O(1) C(8) C(9) 110.3(6) 1_555 1_555 1_555 yes
O(1) C(8) C(26) 104.8(6) 1_555 1_555 1_555 yes
C(7) C(8) C(9) 113.8(6) 1_555 1_555 1_555 yes
C(7) C(8) C(26) 106.6(6) 1_555 1_555 1_555 yes
C(9) C(8) C(26) 109.0(6) 1_555 1_555 1_555 yes
C(8) C(9) C(10) 116.9(6) 1_555 1_555 1_555 yes
C(8) C(9) C(14) 122.5(6) 1_555 1_555 1_555 yes
C(10) C(9) C(14) 120.6(7) 1_555 1_555 1_555 yes
C(9) C(10) C(11) 123.1(7) 1_555 1_555 1_555 yes
C(10) C(11) C(12) 117.1(7) 1_555 1_555 1_555 yes
N(2) C(12) C(11) 132.0(6) 1_555 1_555 1_555 yes
N(2) C(12) C(13) 105.6(6) 1_555 1_555 1_555 yes
C(11) C(12) C(13) 122.3(7) 1_555 1_555 1_555 yes
N(1) C(13) C(12) 109.8(6) 1_555 1_555 1_555 yes
N(1) C(13) C(14) 130.4(6) 1_555 1_555 1_555 yes
C(12) C(13) C(14) 119.7(6) 1_555 1_555 1_555 yes
C(1) C(14) C(9) 121.1(6) 1_555 1_555 1_555 yes
C(1) C(14) C(13) 121.7(6) 1_555 1_555 1_555 yes
C(9) C(14) C(13) 117.2(6) 1_555 1_555 1_555 yes
N(1) C(15) N(2) 111.2(6) 1_555 1_555 1_555 yes
N(1) C(15) C(16) 123.9(6) 1_555 1_555 1_555 yes
N(2) C(15) C(16) 124.9(6) 1_555 1_555 1_555 yes
C(15) C(16) C(17) 125.1(7) 1_555 1_555 1_555 yes
C(15) C(16) C(21) 118.8(6) 1_555 1_555 1_555 yes
C(17) C(16) C(21) 116.0(7) 1_555 1_555 1_555 yes
C(16) C(17) C(18) 122.9(7) 1_555 1_555 1_555 yes
C(17) C(18) C(19) 120.5(7) 1_555 1_555 1_555 yes
N(3) C(19) C(18) 121.3(7) 1_555 1_555 1_555 yes
N(3) C(19) C(20) 121.4(6) 1_555 1_555 1_555 yes
C(18) C(19) C(20) 117.3(7) 1_555 1_555 1_555 yes
C(19) C(20) C(21) 120.9(6) 1_555 1_555 1_555 yes
C(16) C(21) C(20) 122.5(7) 1_555 1_555 1_555 yes
N(3) C(22) C(23) 111.9(7) 1_555 1_555 1_555 yes
N(3) C(24) C(25) 112.4(8) 1_555 1_555 1_555 yes
N(2) C(27) C(28) 111.6(6) 1_555 1_555 1_555 yes
C(27) C(28) C(29) 112.3(7) 1_555 1_555 1_555 yes
C(28) C(29) C(30) 112.4(7) 1_555 1_555 1_555 yes

loop_
_geom_bond_atom_site_label_1
_geom_bond_atom_site_label_2
_geom_bond_distance
_geom_bond_site_symmetry_1
_geom_bond_site_symmetry_2
_geom_bond_publ_flag
O(1) C(8) 1.429(8) 1_555 1_555 yes
O(2) C(1) 1.237(8) 1_555 1_555 yes
N(1) C(13) 1.388(7) 1_555 1_555 yes
N(1) C(15) 1.337(8) 1_555 1_555 yes
N(2) C(12) 1.392(8) 1_555 1_555 yes
N(2) C(15) 1.392(8) 1_555 1_555 yes
N(2) C(27) 1.467(8) 1_555 1_555 yes
N(3) C(19) 1.380(8) 1_555 1_555 yes
N(3) C(22) 1.453(9) 1_555 1_555 yes
N(3) C(24) 1.474(9) 1_555 1_555 yes
C(1) C(2) 1.492(9) 1_555 1_555 yes
C(1) C(14) 1.473(9) 1_555 1_555 yes
C(2) C(3) 1.405(9) 1_555 1_555 yes
C(2) C(7) 1.398(9) 1_555 1_555 yes
C(3) C(4) 1.39(1) 1_555 1_555 yes
C(4) C(5) 1.40(1) 1_555 1_555 yes
C(5) C(6) 1.362(10) 1_555 1_555 yes
C(6) C(7) 1.383(9) 1_555 1_555 yes
C(7) C(8) 1.530(9) 1_555 1_555 yes
C(8) C(9) 1.535(9) 1_555 1_555 yes
C(8) C(26) 1.551(10) 1_555 1_555 yes
C(9) C(10) 1.388(9) 1_555 1_555 yes
C(9) C(14) 1.400(8) 1_555 1_555 yes
C(10) C(11) 1.358(9) 1_555 1_555 yes
C(11) C(12) 1.383(9) 1_555 1_555 yes
C(12) C(13) 1.406(8) 1_555 1_555 yes
C(13) C(14) 1.410(9) 1_555 1_555 yes
C(15) C(16) 1.448(9) 1_555 1_555 yes
C(16) C(17) 1.397(9) 1_555 1_555 yes
C(16) C(21) 1.397(9) 1_555 1_555 yes
C(17) C(18) 1.375(9) 1_555 1_555 yes
C(18) C(19) 1.403(9) 1_555 1_555 yes
C(19) C(20) 1.409(9) 1_555 1_555 yes
C(20) C(21) 1.373(9) 1_555 1_555 yes
C(22) C(23) 1.52(1) 1_555 1_555 yes
C(24) C(25) 1.50(1) 1_555 1_555 yes
C(27) C(28) 1.516(10) 1_555 1_555 yes
C(28) C(29) 1.521(10) 1_555 1_555 yes
C(29) C(30) 1.52(1) 1_555 1_555 yes
